data_4037748
loop_
_publ_author_name
'Qi, Linjun'
'Li, Renhao'
'Yao, Xinrong'
'Zhen, Qianqian'
'Ye, Pengqing'
'Shao, Yinlin'
'Chen, Jiuxi'

_publ_section_title
;
 Syntheses of Pyrroles, Pyridines, and Ketonitriles via Catalytic
 Carbopalladation of Dinitriles.
;
_journal_name_full 'The Journal of organic chemistry'
_journal_paper_doi 10.1021/acs.joc.9b02999
_journal_year 2019
_chemical_formula_sum 'C19 H15 F2 N O2'
_chemical_formula_weight 327.32
_space_group_crystal_system monoclinic
_space_group_IT_number 14
_space_group_name_Hall '-P 2yn'
_space_group_name_H-M_alt 'P 1 21/n 1'
_atom_sites_solution_hydrogens mixed
_audit_creation_method SHELXL-2013
_cell_angle_alpha 90
_cell_angle_beta 95.830(5)
_cell_angle_gamma 90
_cell_formula_units_Z 4
_cell_length_a 8.9625(17)
_cell_length_b 7.5595(14)
_cell_length_c 23.901(4)
_cell_measurement_reflns_used 929
_cell_measurement_temperature 293(2)
_cell_measurement_theta_max 38.946
_cell_measurement_theta_min 4.713
_cell_volume 1611.0(5)
_computing_cell_refinement 'Bruker SMART'
_computing_data_collection 'Bruker SMART'
_computing_data_reduction 'Bruker SHELXTL'
_computing_molecular_graphics 'Bruker SHELXTL'
_computing_publication_material 'Bruker SHELXTL'
_computing_structure_refinement 'SHELXL-2013 (Sheldrick, 2013)'
_computing_structure_solution 'Bruker SHELXTL'
_diffrn_ambient_temperature 293(2)
_diffrn_measured_fraction_theta_full 0.976
_diffrn_measured_fraction_theta_max 1.000
_diffrn_measurement_device_type 'CCD area detector'
_diffrn_measurement_method 'phi and omega scans'
_diffrn_radiation_type MoK\a
_diffrn_radiation_wavelength 0.71073
_diffrn_reflns_av_R_equivalents 0.0634
_diffrn_reflns_av_unetI/netI 0.0640
_diffrn_reflns_Laue_measured_fraction_full 0.976
_diffrn_reflns_Laue_measured_fraction_max 1.000
_diffrn_reflns_limit_h_max 10
_diffrn_reflns_limit_h_min -10
_diffrn_reflns_limit_k_max 8
_diffrn_reflns_limit_k_min -8
_diffrn_reflns_limit_l_max 28
_diffrn_reflns_limit_l_min -21
_diffrn_reflns_number 8535
_diffrn_reflns_point_group_measured_fraction_full 0.976
_diffrn_reflns_point_group_measured_fraction_max 1.000
_diffrn_reflns_theta_full 25.242
_diffrn_reflns_theta_max 25.000
_diffrn_reflns_theta_min 1.713
_exptl_absorpt_coefficient_mu 0.103
_exptl_absorpt_correction_T_max 0.7456
_exptl_absorpt_correction_T_min 0.6126
_exptl_absorpt_correction_type multi-scan
_exptl_absorpt_process_details sadabs
_exptl_crystal_colour colorless
_exptl_crystal_density_diffrn 1.350
_exptl_crystal_description prismatic
_exptl_crystal_F_000 680
_exptl_crystal_size_max 0.170
_exptl_crystal_size_mid 0.100
_exptl_crystal_size_min 0.040
_refine_diff_density_max 0.172
_refine_diff_density_min -0.191
_refine_diff_density_rms 0.043
_refine_ls_extinction_method none
_refine_ls_goodness_of_fit_ref 1.174
_refine_ls_hydrogen_treatment mixed
_refine_ls_matrix_type full
_refine_ls_number_parameters 222
_refine_ls_number_reflns 2830
_refine_ls_number_restraints 0
_refine_ls_restrained_S_all 1.174
_refine_ls_R_factor_all 0.1164
_refine_ls_R_factor_gt 0.0793
_refine_ls_shift/su_max 0.000
_refine_ls_shift/su_mean 0.000
_refine_ls_structure_factor_coef Fsqd
_refine_ls_weighting_details 'w=1/[\s^2^(Fo^2^)+(0.0431P)^2^+0.8599P] where P=(Fo^2^+2Fc^2^)/3'
_refine_ls_weighting_scheme calc
_refine_ls_wR_factor_gt 0.1510
_refine_ls_wR_factor_ref 0.1639
_reflns_Friedel_coverage 0.000
_reflns_number_gt 1993
_reflns_number_total 2830
_reflns_threshold_expression 'I > 2\s(I)'
_cod_data_source_file jo9b02999_si_002.cif
_cod_data_source_block cd16288
_cod_original_sg_symbol_H-M 'P 21/n'
_cod_database_code 4037748
_shelx_space_group_comment
; 
The symmetry employed for this shelxl refinement is uniquely defined 
by the following loop, which should always be used as a source of 
symmetry information in preference to the above space-group names. 
They are only intended as comments. 
;
_shelx_estimated_absorpt_t_min 0.983
_shelx_estimated_absorpt_t_max 0.996
_shelxl_version_number 2013-4

loop_
_space_group_symop_operation_xyz
'x, y, z'
'-x+1/2, y+1/2, -z+1/2'
'-x, -y, -z'
'x-1/2, -y-1/2, z-1/2'

loop_
_atom_site_label
_atom_site_type_symbol
_atom_site_fract_x
_atom_site_fract_y
_atom_site_fract_z
_atom_site_U_iso_or_equiv
_atom_site_adp_type
_atom_site_occupancy
_atom_site_site_symmetry_order
_atom_site_calc_flag
_atom_site_refinement_flags_posn
_atom_site_refinement_flags_adp
F1 F 0.9187(3) 0.1900(4) 0.07303(11) 0.0974(10) Uani 1 1 d . .
F2 F 0.0493(4) 0.4098(4) 0.43739(10) 0.1145(12) Uani 1 1 d . .
N1 N 0.3763(3) 0.4168(4) 0.21491(12) 0.0406(7) Uani 1 1 d . .
O1 O -0.0404(3) 0.7024(3) 0.19619(9) 0.0486(7) Uani 1 1 d . .
O2 O -0.0115(2) 0.6459(3) 0.10630(9) 0.0484(7) Uani 1 1 d . .
C1 C 0.2394(3) 0.4811(4) 0.22386(14) 0.0388(8) Uani 1 1 d . .
C2 C 0.1721(3) 0.5400(5) 0.17237(13) 0.0404(9) Uani 1 1 d . .
C3 C 0.2740(4) 0.5051(4) 0.13237(13) 0.0399(8) Uani 1 1 d . .
H3 H 0.2579 0.5296 0.0941 0.048 Uiso 1 1 calc R U
C4 C 0.3995(3) 0.4296(4) 0.15903(13) 0.0383(8) Uani 1 1 d . .
C5 C 0.5369(4) 0.3679(5) 0.13726(14) 0.0427(9) Uani 1 1 d . .
C6 C 0.5443(4) 0.3543(6) 0.08002(16) 0.0594(11) Uani 1 1 d . .
H6 H 0.4612 0.3862 0.0556 0.071 Uiso 1 1 calc R U
C7 C 0.6718(5) 0.2946(6) 0.05805(18) 0.0703(13) Uani 1 1 d . .
H7 H 0.6750 0.2848 0.0194 0.084 Uiso 1 1 calc R U
C8 C 0.7918(5) 0.2508(6) 0.0943(2) 0.0632(12) Uani 1 1 d . .
C9 C 0.7905(5) 0.2596(6) 0.15001(19) 0.0708(13) Uani 1 1 d . .
H9 H 0.8744 0.2252 0.1736 0.085 Uiso 1 1 calc R U
C10 C 0.6637(4) 0.3200(6) 0.17246(16) 0.0578(11) Uani 1 1 d . .
H10 H 0.6632 0.3286 0.2113 0.069 Uiso 1 1 calc R U
C11 C 0.1869(4) 0.4713(4) 0.28011(13) 0.0384(8) Uani 1 1 d . .
C12 C 0.2805(4) 0.5142(5) 0.32769(15) 0.0517(10) Uani 1 1 d . .
H12 H 0.3764 0.5565 0.3239 0.062 Uiso 1 1 calc R U
C13 C 0.2348(6) 0.4955(6) 0.38062(16) 0.0667(12) Uani 1 1 d . .
H13 H 0.2987 0.5244 0.4124 0.080 Uiso 1 1 calc R U
C14 C 0.0951(6) 0.4344(6) 0.38533(17) 0.0700(13) Uani 1 1 d . .
C15 C -0.0027(5) 0.3900(6) 0.33966(18) 0.0674(12) Uani 1 1 d . .
H15 H -0.0980 0.3470 0.3440 0.081 Uiso 1 1 calc R U
C16 C 0.0445(4) 0.4110(5) 0.28748(16) 0.0541(10) Uani 1 1 d . .
H16 H -0.0212 0.3841 0.2560 0.065 Uiso 1 1 calc R U
C17 C 0.0313(4) 0.6354(5) 0.16116(14) 0.0399(8) Uani 1 1 d . .
C18 C -0.1491(4) 0.7389(5) 0.08985(15) 0.0548(11) Uani 1 1 d . .
H18A H -0.1471 0.8546 0.1074 0.066 Uiso 1 1 calc R U
H18B H -0.2337 0.6733 0.1015 0.066 Uiso 1 1 calc R U
C19 C -0.1631(5) 0.7573(7) 0.02766(16) 0.0855(16) Uani 1 1 d . .
H19A H -0.0754 0.8148 0.0164 0.128 Uiso 1 1 calc R U
H19B H -0.2502 0.8268 0.0157 0.128 Uiso 1 1 calc R U
H19C H -0.1728 0.6423 0.0107 0.128 Uiso 1 1 calc R U
H1 H 0.433(4) 0.358(5) 0.2420(14) 0.055(11) Uiso 1 1 d . .

loop_
_atom_site_aniso_label
_atom_site_aniso_U_11
_atom_site_aniso_U_22
_atom_site_aniso_U_33
_atom_site_aniso_U_23
_atom_site_aniso_U_13
_atom_site_aniso_U_12
F1 0.0743(17) 0.108(2) 0.118(2) -0.0222(18) 0.0462(16) 0.0147(16)
F2 0.158(3) 0.132(3) 0.0617(17) 0.0321(17) 0.0514(18) 0.046(2)
N1 0.0395(17) 0.0380(18) 0.0428(18) 0.0035(14) -0.0033(14) 0.0007(14)
O1 0.0447(14) 0.0605(18) 0.0404(14) -0.0062(12) 0.0032(11) 0.0061(12)
O2 0.0456(14) 0.0615(18) 0.0367(14) 0.0001(12) -0.0027(11) 0.0092(12)
C1 0.0367(18) 0.035(2) 0.044(2) -0.0014(16) -0.0007(15) -0.0046(16)
C2 0.0351(18) 0.045(2) 0.041(2) 0.0000(16) 0.0001(15) -0.0056(16)
C3 0.0445(19) 0.045(2) 0.0298(18) -0.0004(16) 0.0020(15) -0.0015(17)
C4 0.0401(19) 0.037(2) 0.038(2) 0.0030(16) 0.0049(16) -0.0049(16)
C5 0.045(2) 0.036(2) 0.046(2) -0.0022(17) 0.0040(16) -0.0087(17)
C6 0.058(2) 0.070(3) 0.050(2) 0.000(2) 0.0079(19) 0.003(2)
C7 0.075(3) 0.083(4) 0.056(3) -0.017(2) 0.026(2) -0.003(3)
C8 0.050(2) 0.060(3) 0.084(3) -0.016(2) 0.027(2) 0.001(2)
C9 0.050(2) 0.089(4) 0.074(3) -0.014(3) 0.005(2) 0.008(2)
C10 0.054(2) 0.073(3) 0.047(2) -0.009(2) 0.0064(19) 0.004(2)
C11 0.045(2) 0.030(2) 0.040(2) 0.0030(15) 0.0033(16) 0.0048(16)
C12 0.057(2) 0.048(3) 0.049(2) -0.0056(18) -0.0007(19) 0.0032(19)
C13 0.095(3) 0.065(3) 0.039(2) -0.005(2) 0.003(2) 0.023(3)
C14 0.105(4) 0.062(3) 0.047(3) 0.015(2) 0.028(3) 0.030(3)
C15 0.065(3) 0.072(3) 0.069(3) 0.022(2) 0.026(2) 0.003(2)
C16 0.052(2) 0.059(3) 0.051(2) 0.009(2) 0.0054(18) -0.003(2)
C17 0.042(2) 0.042(2) 0.036(2) 0.0000(17) 0.0012(16) -0.0064(17)
C18 0.050(2) 0.063(3) 0.050(2) 0.0056(19) -0.0016(18) 0.006(2)
C19 0.082(3) 0.123(5) 0.048(3) 0.012(3) -0.008(2) 0.023(3)

loop_
_atom_type_symbol
_atom_type_description
_atom_type_scat_dispersion_real
_atom_type_scat_dispersion_imag
_atom_type_scat_source
C C 0.0033 0.0016 'International Tables Vol C Tables 4.2.6.8 and 6.1.1.4'
H H 0.0000 0.0000 'International Tables Vol C Tables 4.2.6.8 and 6.1.1.4'
N N 0.0061 0.0033 'International Tables Vol C Tables 4.2.6.8 and 6.1.1.4'
O O 0.0106 0.0060 'International Tables Vol C Tables 4.2.6.8 and 6.1.1.4'
F F 0.0171 0.0103 'International Tables Vol C Tables 4.2.6.8 and 6.1.1.4'

loop_
_geom_angle_atom_site_label_1
_geom_angle_atom_site_label_2
_geom_angle_atom_site_label_3
_geom_angle
C1 N1 C4 110.9(3)
C1 N1 H1 121(2)
C4 N1 H1 127(2)
C17 O2 C18 116.8(3)
N1 C1 C2 107.1(3)
N1 C1 C11 120.3(3)
C2 C1 C11 132.6(3)
C1 C2 C3 106.7(3)
C1 C2 C17 127.8(3)
C3 C2 C17 125.2(3)
C4 C3 C2 108.8(3)
C4 C3 H3 125.6
C2 C3 H3 125.6
C3 C4 N1 106.5(3)
C3 C4 C5 130.8(3)
N1 C4 C5 122.6(3)
C6 C5 C10 117.5(3)
C6 C5 C4 120.2(3)
C10 C5 C4 122.3(3)
C5 C6 C7 121.7(4)
C5 C6 H6 119.1
C7 C6 H6 119.1
C8 C7 C6 118.1(4)
C8 C7 H7 120.9
C6 C7 H7 120.9
C9 C8 C7 122.7(4)
C9 C8 F1 118.5(4)
C7 C8 F1 118.7(4)
C8 C9 C10 119.6(4)
C8 C9 H9 120.2
C10 C9 H9 120.2
C9 C10 C5 120.3(4)
C9 C10 H10 119.9
C5 C10 H10 119.9
C12 C11 C16 117.6(3)
C12 C11 C1 121.1(3)
C16 C11 C1 121.2(3)
C13 C12 C11 121.3(4)
C13 C12 H12 119.3
C11 C12 H12 119.3
C14 C13 C12 118.5(4)
C14 C13 H13 120.8
C12 C13 H13 120.8
C13 C14 F2 119.4(5)
C13 C14 C15 122.7(4)
F2 C14 C15 117.8(5)
C16 C15 C14 117.8(4)
C16 C15 H15 121.1
C14 C15 H15 121.1
C15 C16 C11 122.0(4)
C15 C16 H16 119.0
C11 C16 H16 119.0
O1 C17 O2 122.3(3)
O1 C17 C2 126.1(3)
O2 C17 C2 111.6(3)
O2 C18 C19 107.6(3)
O2 C18 H18A 110.2
C19 C18 H18A 110.2
O2 C18 H18B 110.2
C19 C18 H18B 110.2
H18A C18 H18B 108.5
C18 C19 H19A 109.5
C18 C19 H19B 109.5
H19A C19 H19B 109.5
C18 C19 H19C 109.5
H19A C19 H19C 109.5
H19B C19 H19C 109.5

loop_
_geom_bond_atom_site_label_1
_geom_bond_atom_site_label_2
_geom_bond_distance
F1 C8 1.371(4)
F2 C14 1.362(4)
N1 C1 1.357(4)
N1 C4 1.376(4)
N1 H1 0.90(4)
O1 C17 1.216(4)
O2 C17 1.330(4)
O2 C18 1.439(4)
C1 C2 1.388(4)
C1 C11 1.471(4)
C2 C3 1.412(4)
C2 C17 1.455(5)
C3 C4 1.361(4)
C3 H3 0.9300
C4 C5 1.461(5)
C5 C6 1.380(5)
C5 C10 1.391(5)
C6 C7 1.381(5)
C6 H6 0.9300
C7 C8 1.352(6)
C7 H7 0.9300
C8 C9 1.335(6)
C9 C10 1.383(5)
C9 H9 0.9300
C10 H10 0.9300
C11 C12 1.381(4)
C11 C16 1.383(5)
C12 C13 1.376(5)
C12 H12 0.9300
C13 C14 1.351(6)
C13 H13 0.9300
C14 C15 1.370(6)
C15 C16 1.366(5)
C15 H15 0.9300
C16 H16 0.9300
C18 C19 1.486(5)
C18 H18A 0.9700
C18 H18B 0.9700
C19 H19A 0.9600
C19 H19B 0.9600
C19 H19C 0.9600

loop_
_geom_torsion_atom_site_label_1
_geom_torsion_atom_site_label_2
_geom_torsion_atom_site_label_3
_geom_torsion_atom_site_label_4
_geom_torsion
C4 N1 C1 C2 -0.9(4)
C4 N1 C1 C11 176.5(3)
N1 C1 C2 C3 1.0(4)
C11 C1 C2 C3 -175.9(3)
N1 C1 C2 C17 -173.4(3)
C11 C1 C2 C17 9.7(6)
C1 C2 C3 C4 -0.8(4)
C17 C2 C3 C4 173.8(3)
C2 C3 C4 N1 0.2(4)
C2 C3 C4 C5 179.7(3)
C1 N1 C4 C3 0.4(4)
C1 N1 C4 C5 -179.1(3)
C3 C4 C5 C6 -11.0(6)
N1 C4 C5 C6 168.4(3)
C3 C4 C5 C10 169.4(4)
N1 C4 C5 C10 -11.3(5)
C10 C5 C6 C7 0.4(6)
C4 C5 C6 C7 -179.3(4)
C5 C6 C7 C8 -0.7(7)
C6 C7 C8 C9 1.4(7)
C6 C7 C8 F1 179.5(4)
C7 C8 C9 C10 -1.8(7)
F1 C8 C9 C10 -179.8(4)
C8 C9 C10 C5 1.4(7)
C6 C5 C10 C9 -0.7(6)
C4 C5 C10 C9 179.0(4)
N1 C1 C11 C12 44.2(5)
C2 C1 C11 C12 -139.3(4)
N1 C1 C11 C16 -132.8(4)
C2 C1 C11 C16 43.7(6)
C16 C11 C12 C13 0.9(5)
C1 C11 C12 C13 -176.2(3)
C11 C12 C13 C14 -0.2(6)
C12 C13 C14 F2 178.0(4)
C12 C13 C14 C15 0.1(7)
C13 C14 C15 C16 -0.7(7)
F2 C14 C15 C16 -178.6(4)
C14 C15 C16 C11 1.4(6)
C12 C11 C16 C15 -1.5(6)
C1 C11 C16 C15 175.6(4)
C18 O2 C17 O1 -0.8(5)
C18 O2 C17 C2 -179.5(3)
C1 C2 C17 O1 11.6(6)
C3 C2 C17 O1 -161.8(3)
C1 C2 C17 O2 -169.8(3)
C3 C2 C17 O2 16.8(5)
C17 O2 C18 C19 171.8(3)
